data_2205989
loop_
_publ_author_name
'Amoore, Jarrod J. M.'
'Kepert, Cameron J.'

_publ_section_title
;
 2,4,6-Tris(4-pyridylmethylsulfanyl)-1,3,5-triazine monohydrate
;
_journal_issue 6
_journal_name_full 'Acta Crystallographica Section E'
_journal_page_first o1900
_journal_page_last o1901
_journal_paper_doi 10.1107/S1600536805016132
_journal_volume 61
_journal_year 2005
_chemical_formula_iupac 'C21 H18 N6 S3, H2 O'
_chemical_formula_moiety 'C21 H18 N6 S3, H2 O'
_chemical_formula_sum 'C21 H20 N6 O S3'
_chemical_formula_weight 468.61
_chemical_name_common 4-TPST
_chemical_name_systematic
;
2,4,6-Tris(4-pyridylmethylsulfanyl)-1,3,5-triazine monohydrate
;
_space_group_IT_number 2
_symmetry_cell_setting triclinic
_symmetry_space_group_name_Hall '-P 1'
_symmetry_space_group_name_H-M 'P -1'
_atom_sites_solution_hydrogens geom
_atom_sites_solution_primary direct
_atom_sites_solution_secondary difmap
_cell_angle_alpha 73.9052(18)
_cell_angle_beta 85.9455(19)
_cell_angle_gamma 81.3899(19)
_cell_formula_units_Z 2
_cell_length_a 8.4360(10)
_cell_length_b 10.8759(12)
_cell_length_c 12.1904(14)
_cell_measurement_reflns_used 5238
_cell_measurement_temperature 150(2)
_cell_measurement_theta_max 28.0155
_cell_measurement_theta_min 2.2465
_cell_volume 1062.0(2)
_computing_cell_refinement 'SAINT-Plus (Bruker, 1997)'
_computing_data_collection 'SMART (Bruker, 1997)'
_computing_data_reduction SAINT-Plus
_computing_molecular_graphics 'ORTEP-3 (Farrugia, 1997)'
_computing_publication_material 'XCIF (Bruker, 2001)'
_computing_structure_refinement 'SHELXL97 (Sheldrick, 1997)'
_computing_structure_solution 'SHELXS86 (Sheldrick, 1990)'
_diffrn_ambient_temperature 150(2)
_diffrn_measured_fraction_theta_full 0.944
_diffrn_measured_fraction_theta_max 0.944
_diffrn_measurement_device_type 'Bruker SMART 1000 CCD'
_diffrn_measurement_method \w
_diffrn_radiation_monochromator graphite
_diffrn_radiation_type MoK\a
_diffrn_radiation_wavelength 0.71073
_diffrn_reflns_av_R_equivalents 0.0195
_diffrn_reflns_av_sigmaI/netI 0.0223
_diffrn_reflns_limit_h_max 11
_diffrn_reflns_limit_h_min -10
_diffrn_reflns_limit_k_max 14
_diffrn_reflns_limit_k_min -13
_diffrn_reflns_limit_l_max 16
_diffrn_reflns_limit_l_min -16
_diffrn_reflns_number 10553
_diffrn_reflns_theta_full 28.10
_diffrn_reflns_theta_max 28.10
_diffrn_reflns_theta_min 1.74
_diffrn_standards_decay_% 0
_diffrn_standards_number 0
_exptl_absorpt_coefficient_mu 0.377
_exptl_absorpt_correction_T_max 0.97
_exptl_absorpt_correction_T_min 0.89
_exptl_absorpt_correction_type empirical
_exptl_absorpt_process_details '(SADABS; Sheldrick, 1996)'
_exptl_crystal_colour 'light yellow'
_exptl_crystal_density_diffrn 1.465
_exptl_crystal_density_method 'not measured'
_exptl_crystal_description needle
_exptl_crystal_F_000 488
_exptl_crystal_size_max 0.55
_exptl_crystal_size_mid 0.11
_exptl_crystal_size_min 0.09
_refine_diff_density_max 0.417
_refine_diff_density_min -0.207
_refine_ls_extinction_method none
_refine_ls_goodness_of_fit_ref 1.039
_refine_ls_hydrogen_treatment mixed
_refine_ls_matrix_type full
_refine_ls_number_parameters 286
_refine_ls_number_reflns 4892
_refine_ls_number_restraints 0
_refine_ls_restrained_S_all 1.039
_refine_ls_R_factor_all 0.0400
_refine_ls_R_factor_gt 0.0325
_refine_ls_shift/su_max 0.000
_refine_ls_shift/su_mean 0.000
_refine_ls_structure_factor_coef Fsqd
_refine_ls_weighting_details 'w=1/[\s^2^(Fo^2^)+(0.0371P)^2^+0.6826P] where P=(Fo^2^+2Fc^2^)/3'
_refine_ls_weighting_scheme calc
_refine_ls_wR_factor_gt 0.0783
_refine_ls_wR_factor_ref 0.0856
_reflns_number_gt 4257
_reflns_number_total 4892
_reflns_threshold_expression I>2\s(I)
_cod_data_source_file is6077.cif
_cod_data_source_block I
_cod_original_cell_volume 1062.0(4)
_cod_original_sg_symbol_Hall -P1
_cod_database_code 2205989
_cod_database_fobs_code 2205989

loop_
_symmetry_equiv_pos_as_xyz
'x, y, z'
'-x, -y, -z'

loop_
_atom_site_label
_atom_site_fract_x
_atom_site_fract_y
_atom_site_fract_z
_atom_site_U_iso_or_equiv
_atom_site_adp_type
_atom_site_calc_flag
_atom_site_refinement_flags
_atom_site_occupancy
_atom_site_type_symbol
S1 0.87918(5) -0.19836(4) 0.89529(3) 0.02397(10) Uani d . 1 S
S2 0.55688(5) 0.01210(4) 1.20268(3) 0.02310(10) Uani d . 1 S
S3 0.84192(5) 0.29954(4) 0.84877(3) 0.02179(9) Uani d . 1 S
N1 0.72169(15) -0.08606(12) 1.04068(11) 0.0212(3) Uani d . 1 N
N2 0.85858(15) 0.05142(12) 0.88690(11) 0.0209(3) Uani d . 1 N
N3 0.70636(15) 0.13932(12) 1.02660(11) 0.0213(3) Uani d . 1 N
N4 0.81381(18) -0.41694(14) 1.50269(12) 0.0310(3) Uani d . 1 N
N5 0.72276(18) 0.08986(15) 0.47199(12) 0.0312(3) Uani d . 1 N
N6 0.26648(17) 0.56319(14) 0.78083(12) 0.0294(3) Uani d . 1 N
C1 0.81496(18) -0.06215(15) 0.94414(13) 0.0208(3) Uani d . 1 C
C2 0.79596(17) 0.14939(14) 0.93122(12) 0.0195(3) Uani d . 1 C
C3 0.67450(17) 0.01846(15) 1.07754(12) 0.0200(3) Uani d . 1 C
C4 0.99446(18) -0.13221(15) 0.76648(13) 0.0229(3) Uani d . 1 C
H4A 1.0669 -0.0769 0.7839 0.028 Uiso calc R 1 H
H4B 1.0623 -0.2043 0.7440 0.028 Uiso calc R 1 H
C5 0.73201(18) 0.41031(15) 0.92475(13) 0.0223(3) Uani d . 1 C
H5A 0.7203 0.3642 1.0066 0.027 Uiso calc R 1 H
H5B 0.7940 0.4824 0.9190 0.027 Uiso calc R 1 H
C6 0.51014(18) -0.15217(15) 1.24530(13) 0.0232(3) Uani d . 1 C
H6A 0.3979 -0.1512 1.2752 0.028 Uiso calc R 1 H
H6B 0.5172 -0.1850 1.1768 0.028 Uiso calc R 1 H
C7 0.7026(2) -0.03241(17) 0.52473(15) 0.0294(4) Uani d . 1 C
H7 0.6278 -0.0705 0.4945 0.035 Uiso calc R 1 H
C8 0.78409(19) -0.10693(16) 0.62065(14) 0.0246(3) Uani d . 1 C
H8 0.7646 -0.1933 0.6547 0.029 Uiso calc R 1 H
C9 0.89465(18) -0.05382(15) 0.66644(13) 0.0205(3) Uani d . 1 C
C10 0.91642(19) 0.07273(16) 0.61288(14) 0.0247(3) Uani d . 1 C
H10 0.9901 0.1134 0.6415 0.030 Uiso calc R 1 H
C11 0.8293(2) 0.13959(16) 0.51681(14) 0.0292(4) Uani d . 1 C
H11 0.8468 0.2261 0.4808 0.035 Uiso calc R 1 H
C12 0.2935(2) 0.44587(16) 0.85479(15) 0.0275(3) Uani d . 1 C
H12 0.2074 0.3958 0.8739 0.033 Uiso calc R 1 H
C13 0.43934(19) 0.39340(15) 0.90493(14) 0.0238(3) Uani d . 1 C
H13 0.4515 0.3102 0.9577 0.029 Uiso calc R 1 H
C14 0.56805(18) 0.46416(15) 0.87706(13) 0.0217(3) Uani d . 1 C
C15 0.5398(2) 0.58715(16) 0.80299(14) 0.0276(3) Uani d . 1 C
H15 0.6231 0.6400 0.7837 0.033 Uiso calc R 1 H
C16 0.3894(2) 0.63247(17) 0.75719(15) 0.0305(4) Uani d . 1 C
H16 0.3727 0.7168 0.7065 0.037 Uiso calc R 1 H
C17 0.6540(2) -0.40328(18) 1.51432(15) 0.0331(4) Uani d . 1 C
H17 0.6073 -0.4537 1.5819 0.040 Uiso calc R 1 H
C18 0.5523(2) -0.31977(17) 1.43357(14) 0.0284(3) Uani d . 1 C
H18 0.4394 -0.3141 1.4460 0.034 Uiso calc R 1 H
C19 0.61733(18) -0.24437(15) 1.33425(13) 0.0212(3) Uani d . 1 C
C20 0.78324(19) -0.25994(15) 1.32022(14) 0.0238(3) Uani d . 1 C
H20 0.8331 -0.2118 1.2529 0.029 Uiso calc R 1 H
C21 0.8753(2) -0.34639(16) 1.40544(14) 0.0269(3) Uani d . 1 C
H21 0.9886 -0.3561 1.3942 0.032 Uiso calc R 1 H
O1 0.93818(16) -0.42049(13) 0.72339(12) 0.0323(3) Uani d . 1 O
H1A 0.931(3) -0.428(2) 0.658(2) 0.039 Uiso d . 1 H
H1B 1.038(3) -0.422(2) 0.7274(19) 0.039 Uiso d . 1 H

loop_
_atom_site_aniso_label
_atom_site_aniso_U_11
_atom_site_aniso_U_22
_atom_site_aniso_U_33
_atom_site_aniso_U_12
_atom_site_aniso_U_13
_atom_site_aniso_U_23
S1 0.0311(2) 0.01872(19) 0.02043(19) 0.00019(15) -0.00035(15) -0.00449(14)
S2 0.0255(2) 0.02197(19) 0.01929(18) 0.00003(14) 0.00178(14) -0.00378(14)
S3 0.02273(18) 0.01994(19) 0.02075(18) -0.00196(14) 0.00087(14) -0.00318(14)
N1 0.0227(6) 0.0217(6) 0.0181(6) -0.0012(5) -0.0021(5) -0.0040(5)
N2 0.0214(6) 0.0210(6) 0.0192(6) -0.0007(5) -0.0025(5) -0.0041(5)
N3 0.0231(6) 0.0200(6) 0.0189(6) -0.0005(5) -0.0019(5) -0.0032(5)
N4 0.0348(8) 0.0276(7) 0.0267(7) 0.0008(6) -0.0061(6) -0.0025(6)
N5 0.0312(8) 0.0319(8) 0.0266(7) 0.0054(6) -0.0047(6) -0.0058(6)
N6 0.0258(7) 0.0333(8) 0.0283(7) 0.0019(6) -0.0044(6) -0.0093(6)
C1 0.0207(7) 0.0222(7) 0.0189(7) 0.0007(6) -0.0049(5) -0.0053(6)
C2 0.0187(7) 0.0209(7) 0.0182(7) -0.0007(5) -0.0052(5) -0.0038(6)
C3 0.0187(7) 0.0228(7) 0.0168(7) 0.0001(6) -0.0043(5) -0.0031(6)
C4 0.0214(7) 0.0251(8) 0.0221(7) 0.0001(6) -0.0001(6) -0.0078(6)
C5 0.0236(7) 0.0210(7) 0.0224(7) -0.0015(6) -0.0019(6) -0.0065(6)
C6 0.0203(7) 0.0250(8) 0.0232(7) -0.0037(6) -0.0021(6) -0.0041(6)
C7 0.0236(8) 0.0352(9) 0.0309(9) -0.0007(7) -0.0049(6) -0.0121(7)
C8 0.0231(7) 0.0231(8) 0.0270(8) -0.0028(6) 0.0002(6) -0.0065(6)
C9 0.0192(7) 0.0227(7) 0.0191(7) 0.0000(6) 0.0027(5) -0.0072(6)
C10 0.0256(8) 0.0237(8) 0.0257(8) -0.0047(6) 0.0017(6) -0.0080(6)
C11 0.0347(9) 0.0230(8) 0.0266(8) -0.0014(7) 0.0042(7) -0.0037(6)
C12 0.0255(8) 0.0278(8) 0.0326(9) -0.0047(6) -0.0006(6) -0.0130(7)
C13 0.0263(8) 0.0196(7) 0.0261(8) -0.0021(6) -0.0013(6) -0.0074(6)
C14 0.0238(7) 0.0227(7) 0.0196(7) -0.0014(6) 0.0001(6) -0.0084(6)
C15 0.0273(8) 0.0250(8) 0.0274(8) -0.0042(6) 0.0007(6) -0.0020(7)
C16 0.0312(9) 0.0272(9) 0.0272(8) 0.0012(7) -0.0012(7) -0.0001(7)
C17 0.0368(9) 0.0305(9) 0.0256(8) -0.0036(7) 0.0029(7) 0.0016(7)
C18 0.0241(8) 0.0288(9) 0.0288(8) -0.0021(6) 0.0025(6) -0.0037(7)
C19 0.0232(7) 0.0198(7) 0.0213(7) -0.0023(6) -0.0022(6) -0.0067(6)
C20 0.0230(7) 0.0240(8) 0.0235(8) -0.0035(6) -0.0010(6) -0.0045(6)
C21 0.0240(8) 0.0248(8) 0.0310(8) -0.0013(6) -0.0039(6) -0.0064(7)
O1 0.0269(6) 0.0360(7) 0.0332(7) -0.0018(5) -0.0042(5) -0.0084(6)

loop_
_atom_type_symbol
_atom_type_description
_atom_type_scat_dispersion_real
_atom_type_scat_dispersion_imag
_atom_type_scat_source
C C 0.0033 0.0016 'International Tables Vol C Tables 4.2.6.8 and 6.1.1.4'
N N 0.0061 0.0033 'International Tables Vol C Tables 4.2.6.8 and 6.1.1.4'
S S 0.1246 0.1234 'International Tables Vol C Tables 4.2.6.8 and 6.1.1.4'
H H 0.0000 0.0000 'International Tables Vol C Tables 4.2.6.8 and 6.1.1.4'
O O 0.0106 0.0060 'International Tables Vol C Tables 4.2.6.8 and 6.1.1.4'

loop_
_geom_angle_atom_site_label_1
_geom_angle_atom_site_label_2
_geom_angle_atom_site_label_3
_geom_angle
C1 S1 C4 102.09(7)
C3 S2 C6 103.35(7)
C2 S3 C5 102.59(7)
C3 N1 C1 113.13(13)
C1 N2 C2 113.84(13)
C2 N3 C3 113.88(13)
C17 N4 C21 116.49(14)
C11 N5 C7 116.08(15)
C12 N6 C16 116.64(14)
N2 C1 N1 126.41(14)
N2 C1 S1 119.86(12)
N1 C1 S1 113.72(11)
N3 C2 N2 126.04(14)
N3 C2 S3 120.82(12)
N2 C2 S3 113.13(11)
N1 C3 N3 126.57(14)
N1 C3 S2 121.97(12)
N3 C3 S2 111.46(11)
C9 C4 S1 114.55(11)
C9 C4 H4A 108.6
S1 C4 H4A 108.6
C9 C4 H4B 108.6
S1 C4 H4B 108.6
H4A C4 H4B 107.6
C14 C5 S3 111.80(10)
C14 C5 H5A 109.3
S3 C5 H5A 109.3
C14 C5 H5B 109.3
S3 C5 H5B 109.3
H5A C5 H5B 107.9
C19 C6 S2 114.65(11)
C19 C6 H6A 108.6
S2 C6 H6A 108.6
C19 C6 H6B 108.6
S2 C6 H6B 108.6
H6A C6 H6B 107.6
N5 C7 C8 124.10(16)
N5 C7 H7 118.0
C8 C7 H7 118.0
C7 C8 C9 119.18(15)
C7 C8 H8 120.4
C9 C8 H8 120.4
C10 C9 C8 117.34(14)
C10 C9 C4 120.78(14)
C8 C9 C4 121.80(14)
C9 C10 C11 119.26(15)
C9 C10 H10 120.4
C11 C10 H10 120.4
N5 C11 C10 124.04(16)
N5 C11 H11 118.0
C10 C11 H11 118.0
N6 C12 C13 123.87(16)
N6 C12 H12 118.1
C13 C12 H12 118.1
C12 C13 C14 119.18(15)
C12 C13 H13 120.4
C14 C13 H13 120.4
C15 C14 C13 117.27(15)
C15 C14 C5 120.90(14)
C13 C14 C5 121.83(14)
C16 C15 C14 119.68(16)
C16 C15 H15 120.2
C14 C15 H15 120.2
N6 C16 C15 123.30(16)
N6 C16 H16 118.3
C15 C16 H16 118.3
N4 C17 C18 123.79(16)
N4 C17 H17 118.1
C18 C17 H17 118.1
C17 C18 C19 119.32(15)
C17 C18 H18 120.3
C19 C18 H18 120.3
C20 C19 C18 117.31(14)
C20 C19 C6 122.10(14)
C18 C19 C6 120.58(14)
C21 C20 C19 119.29(15)
C21 C20 H20 120.4
C19 C20 H20 120.4
N4 C21 C20 123.76(15)
N4 C21 H21 118.1
C20 C21 H21 118.1
H1A O1 H1B 102(2)

loop_
_geom_bond_atom_site_label_1
_geom_bond_atom_site_label_2
_geom_bond_distance
S1 C1 1.7452(16)
S1 C4 1.8155(16)
S2 C3 1.7505(15)
S2 C6 1.8124(16)
S3 C2 1.7469(15)
S3 C5 1.8253(16)
N1 C3 1.332(2)
N1 C1 1.354(2)
N2 C1 1.330(2)
N2 C2 1.348(2)
N3 C2 1.329(2)
N3 C3 1.347(2)
N4 C17 1.336(2)
N4 C21 1.338(2)
N5 C11 1.333(2)
N5 C7 1.337(2)
N6 C12 1.340(2)
N6 C16 1.341(2)
C4 C9 1.509(2)
C4 H4A 0.9900
C4 H4B 0.9900
C5 C14 1.509(2)
C5 H5A 0.9900
C5 H5B 0.9900
C6 C19 1.504(2)
C6 H6A 0.9900
C6 H6B 0.9900
C7 C8 1.385(2)
C7 H7 0.9500
C8 C9 1.389(2)
C8 H8 0.9500
C9 C10 1.384(2)
C10 C11 1.389(2)
C10 H10 0.9500
C11 H11 0.9500
C12 C13 1.384(2)
C12 H12 0.9500
C13 C14 1.393(2)
C13 H13 0.9500
C14 C15 1.388(2)
C15 C16 1.387(2)
C15 H15 0.9500
C16 H16 0.9500
C17 C18 1.385(2)
C17 H17 0.9500
C18 C19 1.389(2)
C18 H18 0.9500
C19 C20 1.389(2)
C20 C21 1.386(2)
C20 H20 0.9500
C21 H21 0.9500
O1 H1A 0.83(2)
O1 H1B 0.84(2)

loop_
_geom_hbond_atom_site_label_D
_geom_hbond_atom_site_label_H
_geom_hbond_atom_site_label_A
_geom_hbond_site_symmetry_A
_geom_hbond_distance_DH
_geom_hbond_distance_HA
_geom_hbond_distance_DA
_geom_hbond_angle_DHA
_geom_hbond_publ_flag
O1 H1A N4 1_554 0.83(2) 2.16(2) 2.944(2) 157(2) yes
O1 H1B N6 1_645 0.84(2) 2.05(2) 2.872(2) 165(2) yes

loop_
_cod_related_entry_id
_cod_related_entry_database
_cod_related_entry_code
1 ChemSpider 21129419
